data_1553094
loop_
_publ_author_name
'Gomes, Ana C.'
'Neves, Patr\'icia'
'Cunha-Silva, Lu\'is'
'Valente, Anabela A.'
'Gon\,calves, Isabel S.'
'Pillinger, Martyn'

_publ_section_title
;
 Oxidomolybdenum complexes for acid catalysis using alcohols as solvents
 and reactants
;
_journal_issue 13
_journal_name_full 'Catalysis Science &amp; Technology'
_journal_page_first 5207
_journal_paper_doi 10.1039/C5CY02052B
_journal_volume 6
_journal_year 2016
_chemical_formula_moiety 'C36 H48 Cl2 Mo2 N4 O4, 2(C2 H6 O)'
_chemical_formula_sum 'C40 H60 Cl2 Mo2 N4 O6'
_chemical_formula_weight 955.70
_space_group_crystal_system triclinic
_space_group_IT_number 2
_space_group_name_Hall '-P 1'
_space_group_name_H-M_alt 'P -1'
_atom_sites_solution_hydrogens mixed
_audit_creation_date '20 October 2015'
_audit_creation_method 'SHELXL-2014/7 and enCIFer'
_audit_update_record
;
2015-11-09 deposited with the CCDC.
2016-03-21 downloaded from the CCDC.
;
_cell_angle_alpha 92.035(3)
_cell_angle_beta 107.553(3)
_cell_angle_gamma 104.751(3)
_cell_formula_units_Z 2
_cell_length_a 12.2348(8)
_cell_length_b 14.0396(9)
_cell_length_c 14.2351(10)
_cell_measurement_reflns_used 4352
_cell_measurement_temperature 150(2)
_cell_measurement_theta_max 23.88
_cell_measurement_theta_min 2.56
_cell_volume 2237.7(3)
_computing_structure_refinement 'SHELXL-2014/7 (Sheldrick, 2014)'
_diffrn_ambient_temperature 150(2)
_diffrn_measured_fraction_theta_full 0.987
_diffrn_measured_fraction_theta_max 0.987
_diffrn_measurement_device_type 'Bruker X8 Kappa CCD APEX II'
_diffrn_measurement_method '\f and \w scans'
_diffrn_radiation_type MoK\a
_diffrn_radiation_wavelength 0.71073
_diffrn_reflns_av_R_equivalents 0.0499
_diffrn_reflns_av_unetI/netI 0.0676
_diffrn_reflns_Laue_measured_fraction_full 0.987
_diffrn_reflns_Laue_measured_fraction_max 0.987
_diffrn_reflns_limit_h_max 14
_diffrn_reflns_limit_h_min -13
_diffrn_reflns_limit_k_max 16
_diffrn_reflns_limit_k_min -15
_diffrn_reflns_limit_l_max 16
_diffrn_reflns_limit_l_min -16
_diffrn_reflns_number 22401
_diffrn_reflns_point_group_measured_fraction_full 0.987
_diffrn_reflns_point_group_measured_fraction_max 0.987
_diffrn_reflns_theta_full 25.027
_diffrn_reflns_theta_max 25.027
_diffrn_reflns_theta_min 3.863
_diffrn_source 'fine-focus sealed tube'
_exptl_absorpt_coefficient_mu 0.726
_exptl_absorpt_correction_T_max 0.984
_exptl_absorpt_correction_T_min 0.957
_exptl_absorpt_correction_type multi-scan
_exptl_absorpt_process_details
; 
'SADABS V2012/1 (Bruker AXS Inc.)' 
;
_exptl_crystal_colour orange
_exptl_crystal_density_diffrn 1.418
_exptl_crystal_description block
_exptl_crystal_F_000 988
_exptl_crystal_size_max 0.090
_exptl_crystal_size_mid 0.050
_exptl_crystal_size_min 0.020
_refine_diff_density_max 1.105
_refine_diff_density_min -0.493
_refine_diff_density_rms 0.098
_refine_ls_extinction_method none
_refine_ls_goodness_of_fit_ref 1.019
_refine_ls_hydrogen_treatment mixed
_refine_ls_matrix_type full
_refine_ls_number_parameters 507
_refine_ls_number_reflns 7815
_refine_ls_number_restraints 2
_refine_ls_restrained_S_all 1.019
_refine_ls_R_factor_all 0.0722
_refine_ls_R_factor_gt 0.0447
_refine_ls_shift/su_max 0.001
_refine_ls_shift/su_mean 0.000
_refine_ls_structure_factor_coef Fsqd
_refine_ls_weighting_details 'w=1/[\s^2^(Fo^2^)+(0.0472P)^2^+1.9522P] where P=(Fo^2^+2Fc^2^)/3'
_refine_ls_weighting_scheme calc
_refine_ls_wR_factor_gt 0.0956
_refine_ls_wR_factor_ref 0.1070
_reflns_Friedel_coverage 0.000
_reflns_number_gt 5779
_reflns_number_total 7815
_reflns_threshold_expression 'I > 2\s(I)'
_cod_data_source_file c5cy02052b2.cif
_cod_data_source_block comp4EtOH-IG0212
_cod_database_code 1553094
_shelx_shelxl_version_number 2014/7
_shelx_space_group_comment
;
The symmetry employed for this shelxl refinement is uniquely defined
by the following loop, which should always be used as a source of
symmetry information in preference to the above space-group names.
They are only intended as comments.
;
_shelx_estimated_absorpt_t_min 0.938
_shelx_estimated_absorpt_t_max 0.986

loop_
_space_group_symop_operation_xyz
'x, y, z'
'-x, -y, -z'

loop_
_atom_site_label
_atom_site_type_symbol
_atom_site_fract_x
_atom_site_fract_y
_atom_site_fract_z
_atom_site_U_iso_or_equiv
_atom_site_adp_type
_atom_site_occupancy
_atom_site_site_symmetry_order
_atom_site_calc_flag
_atom_site_refinement_flags_posn
_atom_site_refinement_flags_adp
Mo1 Mo 0.66007(3) 0.60718(2) 0.27991(3) 0.02008(12) Uani 1 1 d . .
Mo2 Mo 0.84682(3) 0.72851(2) 0.40239(3) 0.01977(12) Uani 1 1 d . .
Cl1 Cl 0.44194(10) 0.55120(8) 0.25407(9) 0.0297(3) Uani 1 1 d . .
Cl2 Cl 1.06675(10) 0.75367(8) 0.45821(9) 0.0282(3) Uani 1 1 d . .
O1 O 0.6384(3) 0.6710(2) 0.1809(2) 0.0253(7) Uani 1 1 d . .
O2 O 0.8275(2) 0.60889(19) 0.3224(2) 0.0222(7) Uani 1 1 d . .
O3 O 0.6816(2) 0.68640(19) 0.3997(2) 0.0216(7) Uani 1 1 d . .
O4 O 0.8598(3) 0.8280(2) 0.3392(2) 0.0262(7) Uani 1 1 d . .
N1 N 0.6373(3) 0.4727(2) 0.1792(3) 0.0214(8) Uani 1 1 d . .
N2 N 0.6387(3) 0.4689(2) 0.3643(3) 0.0216(8) Uani 1 1 d . .
N3 N 0.8782(3) 0.6427(2) 0.5385(3) 0.0206(8) Uani 1 1 d . .
N4 N 0.8735(3) 0.8267(2) 0.5387(3) 0.0186(8) Uani 1 1 d . .
C1 C 0.6297(4) 0.4774(3) 0.0837(3) 0.0229(10) Uani 1 1 d . .
H1 H 0.6244 0.5377 0.0568 0.027 Uiso 1 1 calc R U
C2 C 0.6292(4) 0.3987(3) 0.0226(3) 0.0243(10) Uani 1 1 d . .
H2 H 0.6203 0.4044 -0.0454 0.029 Uiso 1 1 calc R U
C3 C 0.6418(4) 0.3113(3) 0.0607(3) 0.0259(11) Uani 1 1 d . .
C4 C 0.6498(4) 0.3074(3) 0.1601(3) 0.0263(11) Uani 1 1 d . .
H4 H 0.6597 0.2491 0.1894 0.032 Uiso 1 1 calc R U
C5 C 0.6437(4) 0.3859(3) 0.2166(3) 0.0217(10) Uani 1 1 d . .
C6 C 0.6494(5) 0.2230(3) -0.0005(4) 0.0378(13) Uani 1 1 d . .
C7 C 0.7748(6) 0.2091(5) 0.0433(5) 0.0656(19) Uani 1 1 d . .
H7A H 0.8347 0.2694 0.0405 0.098 Uiso 1 1 calc R U
H7B H 0.7814 0.1528 0.0048 0.098 Uiso 1 1 calc R U
H7C H 0.7880 0.1962 0.1125 0.098 Uiso 1 1 calc R U
C8 C 0.6268(5) 0.2381(4) -0.1096(4) 0.0453(14) Uani 1 1 d . .
H8A H 0.5469 0.2470 -0.1377 0.068 Uiso 1 1 calc R U
H8B H 0.6324 0.1799 -0.1460 0.068 Uiso 1 1 calc R U
H8C H 0.6866 0.2972 -0.1152 0.068 Uiso 1 1 calc R U
C9 C 0.5541(7) 0.1312(4) 0.0041(5) 0.071(2) Uani 1 1 d . .
H9A H 0.5656 0.1197 0.0735 0.107 Uiso 1 1 calc R U
H9B H 0.5603 0.0735 -0.0327 0.107 Uiso 1 1 calc R U
H9C H 0.4750 0.1410 -0.0255 0.107 Uiso 1 1 calc R U
C10 C 0.6359(4) 0.3823(3) 0.3181(3) 0.0213(10) Uani 1 1 d . .
C11 C 0.6141(4) 0.2948(3) 0.3602(3) 0.0246(10) Uani 1 1 d . .
H11 H 0.6162 0.2354 0.3275 0.030 Uiso 1 1 calc R U
C12 C 0.5891(4) 0.2922(3) 0.4492(3) 0.0253(10) Uani 1 1 d . .
C13 C 0.5922(4) 0.3825(3) 0.4951(3) 0.0266(10) Uani 1 1 d . .
H13 H 0.5759 0.3851 0.5561 0.032 Uiso 1 1 calc R U
C14 C 0.6187(4) 0.4678(3) 0.4524(3) 0.0259(10) Uani 1 1 d . .
H14 H 0.6232 0.5288 0.4865 0.031 Uiso 1 1 calc R U
C15 C 0.5498(4) 0.1938(3) 0.4893(3) 0.0282(11) Uani 1 1 d . .
C16 C 0.5994(6) 0.1164(4) 0.4568(6) 0.072(2) Uani 1 1 d . .
H16A H 0.5777 0.0565 0.4880 0.108 Uiso 1 1 calc R U
H16B H 0.6865 0.1415 0.4765 0.108 Uiso 1 1 calc R U
H16C H 0.5665 0.1005 0.3844 0.108 Uiso 1 1 calc R U
C17 C 0.4157(5) 0.1617(4) 0.4499(6) 0.079(2) Uani 1 1 d . .
H17A H 0.3894 0.1505 0.3772 0.119 Uiso 1 1 calc R U
H17B H 0.3846 0.2136 0.4710 0.119 Uiso 1 1 calc R U
H17C H 0.3857 0.1001 0.4757 0.119 Uiso 1 1 calc R U
C18 C 0.5882(9) 0.2070(4) 0.6004(5) 0.114(4) Uani 1 1 d . .
H18A H 0.5735 0.1419 0.6243 0.172 Uiso 1 1 calc R U
H18B H 0.5427 0.2461 0.6226 0.172 Uiso 1 1 calc R U
H18C H 0.6735 0.2418 0.6269 0.172 Uiso 1 1 calc R U
C19 C 0.8962(4) 0.5516(3) 0.5362(3) 0.0235(10) Uani 1 1 d . .
H19 H 0.8962 0.5214 0.4754 0.028 Uiso 1 1 calc R U
C20 C 0.9144(4) 0.5007(3) 0.6173(3) 0.0244(10) Uani 1 1 d . .
H20 H 0.9288 0.4377 0.6123 0.029 Uiso 1 1 calc R U
C21 C 0.9117(4) 0.5414(3) 0.7067(3) 0.0208(10) Uani 1 1 d . .
C22 C 0.8947(4) 0.6361(3) 0.7093(3) 0.0210(10) Uani 1 1 d . .
H22 H 0.8926 0.6671 0.7689 0.025 Uiso 1 1 calc R U
C23 C 0.8811(4) 0.6849(3) 0.6259(3) 0.0206(10) Uani 1 1 d . .
C24 C 0.9331(4) 0.4858(3) 0.7983(3) 0.0245(10) Uani 1 1 d . .
C25 C 0.8613(5) 0.3763(3) 0.7689(4) 0.0460(14) Uani 1 1 d . .
H25A H 0.8746 0.3411 0.8277 0.069 Uiso 1 1 calc R U
H25B H 0.8874 0.3464 0.7192 0.069 Uiso 1 1 calc R U
H25C H 0.7762 0.3716 0.7409 0.069 Uiso 1 1 calc R U
C26 C 0.8945(4) 0.5273(3) 0.8789(3) 0.0308(11) Uani 1 1 d . .
H26A H 0.9030 0.4859 0.9332 0.046 Uiso 1 1 calc R U
H26B H 0.8109 0.5277 0.8514 0.046 Uiso 1 1 calc R U
H26C H 0.9447 0.5953 0.9042 0.046 Uiso 1 1 calc R U
C27 C 1.0656(4) 0.4931(5) 0.8373(4) 0.0464(14) Uani 1 1 d . .
H27A H 1.1115 0.5629 0.8574 0.070 Uiso 1 1 calc R U
H27B H 1.0893 0.4652 0.7849 0.070 Uiso 1 1 calc R U
H27C H 1.0814 0.4560 0.8946 0.070 Uiso 1 1 calc R U
C28 C 0.8763(4) 0.7896(3) 0.6248(3) 0.0208(10) Uani 1 1 d . .
C29 C 0.8810(4) 0.8477(3) 0.7066(4) 0.0276(11) Uani 1 1 d . .
H29 H 0.8801 0.8190 0.7659 0.033 Uiso 1 1 calc R U
C30 C 0.8870(4) 0.9482(3) 0.7038(3) 0.0267(11) Uani 1 1 d . .
C31 C 0.8869(4) 0.9860(3) 0.6147(3) 0.0249(10) Uani 1 1 d . .
H31 H 0.8921 1.0541 0.6093 0.030 Uiso 1 1 calc R U
C32 C 0.8792(4) 0.9239(3) 0.5347(3) 0.0230(10) Uani 1 1 d . .
H32 H 0.8779 0.9504 0.4740 0.028 Uiso 1 1 calc R U
C33 C 0.8959(5) 1.0132(3) 0.7961(4) 0.0426(14) Uani 1 1 d . .
C34 C 0.7980(8) 0.9670(5) 0.8362(6) 0.096(3) Uani 1 1 d . .
H34A H 0.7210 0.9663 0.7882 0.144 Uiso 1 1 calc R U
H34B H 0.8093 1.0055 0.8989 0.144 Uiso 1 1 calc R U
H34C H 0.7992 0.8988 0.8477 0.144 Uiso 1 1 calc R U
C35 C 1.0168(8) 1.0166(6) 0.8749(5) 0.107(3) Uani 1 1 d . .
H35A H 1.0170 0.9493 0.8911 0.160 Uiso 1 1 calc R U
H35B H 1.0279 1.0591 0.9350 0.160 Uiso 1 1 calc R U
H35C H 1.0820 1.0434 0.8482 0.160 Uiso 1 1 calc R U
C36 C 0.8988(7) 1.1189(4) 0.7774(5) 0.070(2) Uani 1 1 d . .
H36A H 0.9615 1.1456 0.7481 0.105 Uiso 1 1 calc R U
H36B H 0.9153 1.1593 0.8402 0.105 Uiso 1 1 calc R U
H36C H 0.8214 1.1204 0.7316 0.105 Uiso 1 1 calc R U
O5 O 1.2123(4) 0.8422(3) 0.6979(3) 0.0518(10) Uani 1 1 d D .
H5 H 1.170(5) 0.799(4) 0.638(2) 0.078 Uiso 1 1 d D U
C37 C 1.3084(7) 1.0131(6) 0.7558(8) 0.126(4) Uani 1 1 d . .
H37A H 1.3792 0.9889 0.7672 0.189 Uiso 1 1 calc R U
H37B H 1.2961 1.0262 0.8194 0.189 Uiso 1 1 calc R U
H37C H 1.3200 1.0745 0.7248 0.189 Uiso 1 1 calc R U
C38 C 1.2090(6) 0.9417(5) 0.6936(6) 0.079(2) Uani 1 1 d . .
H38A H 1.1982 0.9564 0.6244 0.095 Uiso 1 1 calc R U
H38B H 1.1378 0.9483 0.7098 0.095 Uiso 1 1 calc R U
O6 O 0.3034(4) 0.3087(3) 0.1784(3) 0.0617(11) Uani 1 1 d D .
H6 H 0.339(5) 0.3751(18) 0.209(4) 0.092 Uiso 1 1 d D U
C39 C 0.2183(7) 0.2743(7) 0.0061(6) 0.104(3) Uani 1 1 d . .
H39A H 0.1516 0.2445 0.0299 0.156 Uiso 1 1 calc R U
H39B H 0.2276 0.2245 -0.0388 0.156 Uiso 1 1 calc R U
H39C H 0.2023 0.3302 -0.0296 0.156 Uiso 1 1 calc R U
C40 C 0.3204(7) 0.3070(7) 0.0847(6) 0.100(3) Uani 1 1 d . .
H40A H 0.3628 0.3749 0.0769 0.120 Uiso 1 1 calc R U
H40B H 0.3726 0.2639 0.0830 0.120 Uiso 1 1 calc R U

loop_
_atom_site_aniso_label
_atom_site_aniso_U_11
_atom_site_aniso_U_22
_atom_site_aniso_U_33
_atom_site_aniso_U_23
_atom_site_aniso_U_13
_atom_site_aniso_U_12
Mo1 0.0263(2) 0.01699(19) 0.0176(2) 0.00306(15) 0.00711(17) 0.00704(16)
Mo2 0.0265(2) 0.01609(19) 0.0177(2) 0.00290(15) 0.00839(17) 0.00603(15)
Cl1 0.0269(6) 0.0320(6) 0.0299(7) 0.0041(5) 0.0079(5) 0.0092(5)
Cl2 0.0264(6) 0.0264(5) 0.0317(7) 0.0027(5) 0.0098(5) 0.0066(5)
O1 0.0355(18) 0.0223(15) 0.0201(17) 0.0047(13) 0.0092(14) 0.0111(13)
O2 0.0279(17) 0.0196(14) 0.0223(17) 0.0041(13) 0.0112(14) 0.0082(12)
O3 0.0266(17) 0.0208(14) 0.0180(17) 0.0014(13) 0.0061(13) 0.0094(13)
O4 0.0325(18) 0.0230(15) 0.0229(18) 0.0068(13) 0.0089(14) 0.0072(13)
N1 0.023(2) 0.0191(18) 0.022(2) 0.0046(16) 0.0070(17) 0.0067(15)
N2 0.023(2) 0.0213(18) 0.021(2) 0.0045(16) 0.0069(17) 0.0072(15)
N3 0.028(2) 0.0164(17) 0.018(2) 0.0005(15) 0.0071(16) 0.0070(15)
N4 0.023(2) 0.0135(16) 0.020(2) 0.0018(15) 0.0068(16) 0.0051(14)
C1 0.025(2) 0.024(2) 0.020(3) 0.0067(19) 0.007(2) 0.0079(19)
C2 0.028(3) 0.025(2) 0.019(3) 0.0023(19) 0.008(2) 0.0052(19)
C3 0.033(3) 0.021(2) 0.025(3) -0.002(2) 0.013(2) 0.0057(19)
C4 0.038(3) 0.020(2) 0.025(3) 0.004(2) 0.013(2) 0.011(2)
C5 0.022(2) 0.021(2) 0.019(2) 0.0011(19) 0.0037(19) 0.0052(18)
C6 0.058(4) 0.030(3) 0.029(3) 0.000(2) 0.017(3) 0.014(2)
C7 0.090(5) 0.067(4) 0.052(4) -0.004(3) 0.018(4) 0.051(4)
C8 0.075(4) 0.038(3) 0.029(3) 0.000(2) 0.021(3) 0.022(3)
C9 0.126(6) 0.029(3) 0.057(4) -0.010(3) 0.049(4) -0.005(3)
C10 0.024(2) 0.019(2) 0.019(3) 0.0014(18) 0.005(2) 0.0060(18)
C11 0.025(3) 0.022(2) 0.026(3) 0.0023(19) 0.005(2) 0.0073(19)
C12 0.020(2) 0.025(2) 0.028(3) 0.008(2) 0.004(2) 0.0056(19)
C13 0.032(3) 0.029(2) 0.021(3) 0.007(2) 0.012(2) 0.007(2)
C14 0.034(3) 0.021(2) 0.022(3) -0.0039(19) 0.010(2) 0.0050(19)
C15 0.032(3) 0.026(2) 0.029(3) 0.011(2) 0.013(2) 0.006(2)
C16 0.086(5) 0.040(3) 0.139(7) 0.054(4) 0.086(5) 0.036(3)
C17 0.036(4) 0.046(4) 0.150(7) 0.040(4) 0.029(4) 0.001(3)
C18 0.229(11) 0.033(3) 0.047(5) 0.022(3) 0.027(6) -0.004(5)
C19 0.032(3) 0.021(2) 0.020(3) 0.0031(19) 0.010(2) 0.0093(19)
C20 0.027(3) 0.017(2) 0.032(3) 0.006(2) 0.011(2) 0.0105(18)
C21 0.021(2) 0.025(2) 0.016(2) 0.0010(19) 0.0061(19) 0.0055(18)
C22 0.025(2) 0.022(2) 0.016(2) -0.0005(18) 0.0060(19) 0.0066(18)
C23 0.024(2) 0.020(2) 0.017(2) 0.0042(19) 0.0027(19) 0.0080(18)
C24 0.032(3) 0.025(2) 0.021(3) 0.0083(19) 0.009(2) 0.015(2)
C25 0.081(4) 0.028(3) 0.037(3) 0.011(2) 0.030(3) 0.015(3)
C26 0.032(3) 0.039(3) 0.025(3) 0.009(2) 0.009(2) 0.015(2)
C27 0.037(3) 0.087(4) 0.028(3) 0.016(3) 0.013(3) 0.034(3)
C28 0.025(2) 0.017(2) 0.023(3) 0.0036(19) 0.008(2) 0.0088(18)
C29 0.037(3) 0.022(2) 0.027(3) 0.007(2) 0.010(2) 0.011(2)
C30 0.032(3) 0.023(2) 0.025(3) -0.001(2) 0.008(2) 0.008(2)
C31 0.031(3) 0.013(2) 0.031(3) 0.002(2) 0.011(2) 0.0056(18)
C32 0.025(2) 0.018(2) 0.026(3) 0.0093(19) 0.008(2) 0.0045(18)
C33 0.081(4) 0.025(2) 0.027(3) 0.000(2) 0.020(3) 0.020(3)
C34 0.169(8) 0.045(4) 0.106(6) -0.011(4) 0.111(6) 0.008(4)
C35 0.153(8) 0.092(6) 0.049(5) -0.040(4) -0.016(5) 0.053(6)
C36 0.145(7) 0.029(3) 0.054(4) 0.003(3) 0.051(4) 0.032(4)
O5 0.069(3) 0.052(2) 0.036(2) 0.0094(18) 0.007(2) 0.031(2)
C37 0.080(6) 0.069(5) 0.175(10) -0.040(6) -0.042(6) 0.033(5)
C38 0.071(5) 0.060(4) 0.107(6) 0.024(4) 0.014(4) 0.039(4)
O6 0.076(3) 0.045(2) 0.062(3) 0.006(2) 0.029(2) 0.006(2)
C39 0.092(6) 0.126(7) 0.073(6) 0.009(5) 0.033(5) -0.013(5)
C40 0.075(6) 0.139(7) 0.067(6) -0.020(5) 0.034(5) -0.009(5)

loop_
_atom_type_symbol
_atom_type_description
_atom_type_scat_dispersion_real
_atom_type_scat_dispersion_imag
_atom_type_scat_source
C C 0.0033 0.0016 'International Tables Vol C Tables 4.2.6.8 and 6.1.1.4'
H H 0.0000 0.0000 'International Tables Vol C Tables 4.2.6.8 and 6.1.1.4'
N N 0.0061 0.0033 'International Tables Vol C Tables 4.2.6.8 and 6.1.1.4'
O O 0.0106 0.0060 'International Tables Vol C Tables 4.2.6.8 and 6.1.1.4'
Mo Mo -1.6832 0.6857 'International Tables Vol C Tables 4.2.6.8 and 6.1.1.4'
Cl Cl 0.1484 0.1585 'International Tables Vol C Tables 4.2.6.8 and 6.1.1.4'

loop_
_geom_angle_atom_site_label_1
_geom_angle_atom_site_label_2
_geom_angle_atom_site_label_3
_geom_angle
O1 Mo1 O3 112.05(12)
O1 Mo1 O2 106.60(13)
O3 Mo1 O2 91.74(12)
O1 Mo1 N1 89.13(13)
O3 Mo1 N1 158.73(12)
O2 Mo1 N1 83.63(12)
O1 Mo1 N2 156.45(13)
O3 Mo1 N2 88.27(12)
O2 Mo1 N2 83.59(12)
N1 Mo1 N2 70.61(12)
O1 Mo1 Cl1 91.55(10)
O3 Mo1 Cl1 89.17(9)
O2 Mo1 Cl1 159.94(8)
N1 Mo1 Cl1 88.29(9)
N2 Mo1 Cl1 76.41(9)
O1 Mo1 Mo2 100.70(10)
O3 Mo1 Mo2 48.91(8)
O2 Mo1 Mo2 47.95(8)
N1 Mo1 Mo2 131.49(9)
N2 Mo1 Mo2 101.75(9)
Cl1 Mo1 Mo2 137.94(3)
O4 Mo2 O2 112.04(13)
O4 Mo2 O3 106.52(13)
O2 Mo2 O3 91.70(11)
O4 Mo2 N4 89.95(13)
O2 Mo2 N4 157.85(12)
O3 Mo2 N4 84.17(12)
O4 Mo2 N3 156.90(13)
O2 Mo2 N3 88.02(11)
O3 Mo2 N3 83.27(12)
N4 Mo2 N3 69.91(12)
O4 Mo2 Cl2 91.39(10)
O2 Mo2 Cl2 89.03(9)
O3 Mo2 Cl2 160.30(9)
N4 Mo2 Cl2 87.76(9)
N3 Mo2 Cl2 77.07(9)
O4 Mo2 Mo1 100.62(10)
O2 Mo2 Mo1 48.96(8)
O3 Mo2 Mo1 47.86(8)
N4 Mo2 Mo1 131.98(9)
N3 Mo2 Mo1 101.32(8)
Cl2 Mo2 Mo1 137.83(3)
Mo2 O2 Mo1 83.08(11)
Mo1 O3 Mo2 83.23(11)
C1 N1 C5 118.0(4)
C1 N1 Mo1 121.6(3)
C5 N1 Mo1 120.0(3)
C10 N2 C14 118.1(3)
C10 N2 Mo1 117.6(3)
C14 N2 Mo1 124.1(3)
C23 N3 C19 117.3(4)
C23 N3 Mo2 119.2(3)
C19 N3 Mo2 123.4(3)
C28 N4 C32 118.5(4)
C28 N4 Mo2 120.9(2)
C32 N4 Mo2 120.4(3)
N1 C1 C2 123.0(4)
N1 C1 H1 118.5
C2 C1 H1 118.5
C1 C2 C3 119.8(4)
C1 C2 H2 120.1
C3 C2 H2 120.1
C2 C3 C4 116.6(4)
C2 C3 C6 123.0(4)
C4 C3 C6 120.4(4)
C5 C4 C3 121.5(4)
C5 C4 H4 119.3
C3 C4 H4 119.3
N1 C5 C4 120.9(4)
N1 C5 C10 114.7(4)
C4 C5 C10 124.3(4)
C9 C6 C8 107.4(4)
C9 C6 C3 108.8(4)
C8 C6 C3 112.2(4)
C9 C6 C7 110.8(5)
C8 C6 C7 109.3(4)
C3 C6 C7 108.3(4)
C6 C7 H7A 109.5
C6 C7 H7B 109.5
H7A C7 H7B 109.5
C6 C7 H7C 109.5
H7A C7 H7C 109.5
H7B C7 H7C 109.5
C6 C8 H8A 109.5
C6 C8 H8B 109.5
H8A C8 H8B 109.5
C6 C8 H8C 109.5
H8A C8 H8C 109.5
H8B C8 H8C 109.5
C6 C9 H9A 109.5
C6 C9 H9B 109.5
H9A C9 H9B 109.5
C6 C9 H9C 109.5
H9A C9 H9C 109.5
H9B C9 H9C 109.5
N2 C10 C11 121.1(4)
N2 C10 C5 115.6(4)
C11 C10 C5 123.0(4)
C10 C11 C12 121.3(4)
C10 C11 H11 119.4
C12 C11 H11 119.4
C11 C12 C13 116.3(4)
C11 C12 C15 121.4(4)
C13 C12 C15 122.1(4)
C14 C13 C12 120.3(4)
C14 C13 H13 119.9
C12 C13 H13 119.9
N2 C14 C13 122.9(4)
N2 C14 H14 118.5
C13 C14 H14 118.5
C16 C15 C18 108.4(5)
C16 C15 C17 110.4(5)
C18 C15 C17 108.7(6)
C16 C15 C12 111.8(4)
C18 C15 C12 111.2(4)
C17 C15 C12 106.2(4)
C15 C16 H16A 109.5
C15 C16 H16B 109.5
H16A C16 H16B 109.5
C15 C16 H16C 109.5
H16A C16 H16C 109.5
H16B C16 H16C 109.5
C15 C17 H17A 109.5
C15 C17 H17B 109.5
H17A C17 H17B 109.5
C15 C17 H17C 109.5
H17A C17 H17C 109.5
H17B C17 H17C 109.5
C15 C18 H18A 109.5
C15 C18 H18B 109.5
H18A C18 H18B 109.5
C15 C18 H18C 109.5
H18A C18 H18C 109.5
H18B C18 H18C 109.5
N3 C19 C20 123.2(4)
N3 C19 H19 118.4
C20 C19 H19 118.4
C19 C20 C21 120.0(4)
C19 C20 H20 120.0
C21 C20 H20 120.0
C20 C21 C22 116.7(4)
C20 C21 C24 120.6(4)
C22 C21 C24 122.6(4)
C23 C22 C21 120.4(4)
C23 C22 H22 119.8
C21 C22 H22 119.8
N3 C23 C22 122.2(4)
N3 C23 C28 113.6(4)
C22 C23 C28 124.0(4)
C26 C24 C27 110.2(4)
C26 C24 C21 112.4(3)
C27 C24 C21 107.8(4)
C26 C24 C25 107.6(4)
C27 C24 C25 109.3(4)
C21 C24 C25 109.6(4)
C24 C25 H25A 109.5
C24 C25 H25B 109.5
H25A C25 H25B 109.5
C24 C25 H25C 109.5
H25A C25 H25C 109.5
H25B C25 H25C 109.5
C24 C26 H26A 109.5
C24 C26 H26B 109.5
H26A C26 H26B 109.5
C24 C26 H26C 109.5
H26A C26 H26C 109.5
H26B C26 H26C 109.5
C24 C27 H27A 109.5
C24 C27 H27B 109.5
H27A C27 H27B 109.5
C24 C27 H27C 109.5
H27A C27 H27C 109.5
H27B C27 H27C 109.5
N4 C28 C29 121.2(4)
N4 C28 C23 115.2(4)
C29 C28 C23 123.5(4)
C28 C29 C30 121.1(4)
C28 C29 H29 119.5
C30 C29 H29 119.5
C31 C30 C29 117.0(4)
C31 C30 C33 122.2(4)
C29 C30 C33 120.8(4)
C32 C31 C30 119.4(4)
C32 C31 H31 120.3
C30 C31 H31 120.3
N4 C32 C31 122.8(4)
N4 C32 H32 118.6
C31 C32 H32 118.6
C34 C33 C36 111.9(5)
C34 C33 C30 110.2(4)
C36 C33 C30 112.7(4)
C34 C33 C35 108.4(6)
C36 C33 C35 107.1(5)
C30 C33 C35 106.3(4)
C33 C34 H34A 109.5
C33 C34 H34B 109.5
H34A C34 H34B 109.5
C33 C34 H34C 109.5
H34A C34 H34C 109.5
H34B C34 H34C 109.5
C33 C35 H35A 109.5
C33 C35 H35B 109.5
H35A C35 H35B 109.5
C33 C35 H35C 109.5
H35A C35 H35C 109.5
H35B C35 H35C 109.5
C33 C36 H36A 109.5
C33 C36 H36B 109.5
H36A C36 H36B 109.5
C33 C36 H36C 109.5
H36A C36 H36C 109.5
H36B C36 H36C 109.5
C38 O5 H5 115(4)
C38 C37 H37A 109.5
C38 C37 H37B 109.5
H37A C37 H37B 109.5
C38 C37 H37C 109.5
H37A C37 H37C 109.5
H37B C37 H37C 109.5
C37 C38 O5 116.2(6)
C37 C38 H38A 108.2
O5 C38 H38A 108.2
C37 C38 H38B 108.2
O5 C38 H38B 108.2
H38A C38 H38B 107.4
C40 O6 H6 106(4)
C40 C39 H39A 109.5
C40 C39 H39B 109.5
H39A C39 H39B 109.5
C40 C39 H39C 109.5
H39A C39 H39C 109.5
H39B C39 H39C 109.5
C39 C40 O6 114.8(7)
C39 C40 H40A 108.6
O6 C40 H40A 108.6
C39 C40 H40B 108.6
O6 C40 H40B 108.6
H40A C40 H40B 107.5

loop_
_geom_bond_atom_site_label_1
_geom_bond_atom_site_label_2
_geom_bond_distance
Mo1 O1 1.687(3)
Mo1 O3 1.913(3)
Mo1 O2 1.947(3)
Mo1 N1 2.235(3)
Mo1 N2 2.319(3)
Mo1 Cl1 2.4889(12)
Mo1 Mo2 2.5625(5)
Mo2 O4 1.687(3)
Mo2 O2 1.917(3)
Mo2 O3 1.945(3)
Mo2 N4 2.229(3)
Mo2 N3 2.303(3)
Mo2 Cl2 2.4906(12)
N1 C1 1.339(5)
N1 C5 1.359(5)
N2 C10 1.348(5)
N2 C14 1.348(5)
N3 C23 1.345(5)
N3 C19 1.353(5)
N4 C28 1.343(5)
N4 C32 1.353(5)
C1 C2 1.380(6)
C1 H1 0.9500
C2 C3 1.384(6)
C2 H2 0.9500
C3 C4 1.392(6)
C3 C6 1.528(6)
C4 C5 1.372(6)
C4 H4 0.9500
C5 C10 1.478(6)
C6 C9 1.521(7)
C6 C8 1.526(7)
C6 C7 1.538(8)
C7 H7A 0.9800
C7 H7B 0.9800
C7 H7C 0.9800
C8 H8A 0.9800
C8 H8B 0.9800
C8 H8C 0.9800
C9 H9A 0.9800
C9 H9B 0.9800
C9 H9C 0.9800
C10 C11 1.387(6)
C11 C12 1.390(6)
C11 H11 0.9500
C12 C13 1.392(6)
C12 C15 1.532(6)
C13 C14 1.371(6)
C13 H13 0.9500
C14 H14 0.9500
C15 C16 1.495(7)
C15 C18 1.497(8)
C15 C17 1.503(7)
C16 H16A 0.9800
C16 H16B 0.9800
C16 H16C 0.9800
C17 H17A 0.9800
C17 H17B 0.9800
C17 H17C 0.9800
C18 H18A 0.9800
C18 H18B 0.9800
C18 H18C 0.9800
C19 C20 1.369(6)
C19 H19 0.9500
C20 C21 1.390(6)
C20 H20 0.9500
C21 C22 1.398(6)
C21 C24 1.533(6)
C22 C23 1.379(6)
C22 H22 0.9500
C23 C28 1.487(5)
C24 C26 1.517(6)
C24 C27 1.522(6)
C24 C25 1.534(6)
C25 H25A 0.9800
C25 H25B 0.9800
C25 H25C 0.9800
C26 H26A 0.9800
C26 H26B 0.9800
C26 H26C 0.9800
C27 H27A 0.9800
C27 H27B 0.9800
C27 H27C 0.9800
C28 C29 1.376(6)
C29 C30 1.396(6)
C29 H29 0.9500
C30 C31 1.392(6)
C30 C33 1.534(6)
C31 C32 1.375(6)
C31 H31 0.9500
C32 H32 0.9500
C33 C34 1.491(8)
C33 C36 1.510(7)
C33 C35 1.552(9)
C34 H34A 0.9800
C34 H34B 0.9800
C34 H34C 0.9800
C35 H35A 0.9800
C35 H35B 0.9800
C35 H35C 0.9800
C36 H36A 0.9800
C36 H36B 0.9800
C36 H36C 0.9800
O5 C38 1.410(7)
O5 H5 0.945(10)
C37 C38 1.391(9)
C37 H37A 0.9800
C37 H37B 0.9800
C37 H37C 0.9800
C38 H38A 0.9900
C38 H38B 0.9900
O6 C40 1.411(8)
O6 H6 0.948(10)
C39 C40 1.361(9)
C39 H39A 0.9800
C39 H39B 0.9800
C39 H39C 0.9800
C40 H40A 0.9900
C40 H40B 0.9900

loop_
_geom_hbond_atom_site_label_D
_geom_hbond_atom_site_label_H
_geom_hbond_atom_site_label_A
_geom_hbond_distance_DH
_geom_hbond_distance_HA
_geom_hbond_distance_DA
_geom_hbond_angle_DHA
O5 H5 Cl2 0.945(10) 2.47(3) 3.356(4) 157(5)
O6 H6 Cl1 0.948(10) 2.434(18) 3.365(4) 167(6)

loop_
_geom_torsion_atom_site_label_1
_geom_torsion_atom_site_label_2
_geom_torsion_atom_site_label_3
_geom_torsion_atom_site_label_4
_geom_torsion
C5 N1 C1 C2 -0.6(6)
Mo1 N1 C1 C2 172.4(3)
N1 C1 C2 C3 -2.6(7)
C1 C2 C3 C4 2.4(6)
C1 C2 C3 C6 -176.3(4)
C2 C3 C4 C5 1.0(6)
C6 C3 C4 C5 179.7(4)
C1 N1 C5 C4 4.1(6)
Mo1 N1 C5 C4 -169.1(3)
C1 N1 C5 C10 -172.4(4)
Mo1 N1 C5 C10 14.4(5)
C3 C4 C5 N1 -4.3(7)
C3 C4 C5 C10 171.8(4)
C2 C3 C6 C9 -125.5(5)
C4 C3 C6 C9 55.8(6)
C2 C3 C6 C8 -6.8(7)
C4 C3 C6 C8 174.5(4)
C2 C3 C6 C7 113.9(5)
C4 C3 C6 C7 -64.7(6)
C14 N2 C10 C11 -0.5(6)
Mo1 N2 C10 C11 -174.9(3)
C14 N2 C10 C5 172.8(4)
Mo1 N2 C10 C5 -1.6(5)
N1 C5 C10 N2 -8.0(5)
C4 C5 C10 N2 175.7(4)
N1 C5 C10 C11 165.2(4)
C4 C5 C10 C11 -11.1(7)
N2 C10 C11 C12 2.9(6)
C5 C10 C11 C12 -169.9(4)
C10 C11 C12 C13 -2.5(6)
C10 C11 C12 C15 172.3(4)
C11 C12 C13 C14 0.0(6)
C15 C12 C13 C14 -174.7(4)
C10 N2 C14 C13 -2.1(6)
Mo1 N2 C14 C13 171.9(3)
C12 C13 C14 N2 2.4(7)
C11 C12 C15 C16 29.0(7)
C13 C12 C15 C16 -156.5(5)
C11 C12 C15 C18 150.4(6)
C13 C12 C15 C18 -35.1(7)
C11 C12 C15 C17 -91.5(6)
C13 C12 C15 C17 82.9(6)
C23 N3 C19 C20 1.4(6)
Mo2 N3 C19 C20 -179.7(3)
N3 C19 C20 C21 1.7(7)
C19 C20 C21 C22 -2.5(6)
C19 C20 C21 C24 -179.4(4)
C20 C21 C22 C23 0.3(6)
C24 C21 C22 C23 177.1(4)
C19 N3 C23 C22 -3.7(6)
Mo2 N3 C23 C22 177.4(3)
C19 N3 C23 C28 172.5(4)
Mo2 N3 C23 C28 -6.5(5)
C21 C22 C23 N3 2.9(6)
C21 C22 C23 C28 -172.9(4)
C20 C21 C24 C26 -164.7(4)
C22 C21 C24 C26 18.6(6)
C20 C21 C24 C27 73.8(5)
C22 C21 C24 C27 -102.9(5)
C20 C21 C24 C25 -45.1(5)
C22 C21 C24 C25 138.2(4)
C32 N4 C28 C29 2.1(6)
Mo2 N4 C28 C29 -173.6(3)
C32 N4 C28 C23 -174.5(4)
Mo2 N4 C28 C23 9.8(5)
N3 C23 C28 N4 -1.9(5)
C22 C23 C28 N4 174.2(4)
N3 C23 C28 C29 -178.4(4)
C22 C23 C28 C29 -2.3(7)
N4 C28 C29 C30 -2.1(7)
C23 C28 C29 C30 174.2(4)
C28 C29 C30 C31 0.6(7)
C28 C29 C30 C33 -178.2(4)
C29 C30 C31 C32 1.0(6)
C33 C30 C31 C32 179.7(4)
C28 N4 C32 C31 -0.5(6)
Mo2 N4 C32 C31 175.2(3)
C30 C31 C32 N4 -1.0(7)
C31 C30 C33 C34 128.2(6)
C29 C30 C33 C34 -53.1(7)
C31 C30 C33 C36 2.5(7)
C29 C30 C33 C36 -178.8(5)
C31 C30 C33 C35 -114.5(6)
C29 C30 C33 C35 64.2(7)
